data_7207907
loop_
_publ_author_name
'Biswas, Shyam'
'Maes, Michael'
'Dhakshinamoorthy, Amarajothi'
'Feyand, Mark'
'De Vos, Dirk E.'
'Garcia, Hermenegildo'
'Stock, Norbert'

_publ_section_title
;
 Fuel purification, Lewis acid and aerobic oxidation catalysis performed
 by a microporous Co-BTT (BTT3&#x2212; = 1,3,5-benzenetristetrazolate)
 framework having coordinatively unsaturated sites
;
_journal_issue 20
_journal_name_full 'Journal of Materials Chemistry'
_journal_page_first 10200
_journal_paper_doi 10.1039/c2jm15592c
_journal_volume 22
_journal_year 2012
_chemical_formula_sum 'C24 H8 Cl Co4 N32 O4'
_chemical_formula_weight 1079.79
_chemical_name_systematic
;
?
;
_space_group_IT_number 221
_symmetry_cell_setting cubic
_symmetry_space_group_name_Hall '-P 4 2 3'
_symmetry_space_group_name_H-M 'P m -3 m'
_atom_sites_solution_hydrogens geom
_atom_sites_solution_primary direct
_atom_sites_solution_secondary difmap
_audit_creation_method SHELXL-97
_cell_angle_alpha 90.00
_cell_angle_beta 90.00
_cell_angle_gamma 90.00
_cell_formula_units_Z 3
_cell_length_a 18.739(2)
_cell_length_b 18.739(2)
_cell_length_c 18.739(2)
_cell_measurement_reflns_used 53086
_cell_measurement_temperature 293(2)
_cell_measurement_theta_max 56.85
_cell_measurement_theta_min 3.07
_cell_volume 6580.2(12)
_computing_cell_refinement 'Bruker XSCANS'
_computing_data_collection 'Bruker XSCANS'
_computing_data_reduction 'Bruker SHELXTL'
_computing_molecular_graphics 'Bruker SHELXTL'
_computing_publication_material 'Bruker SHELXTL'
_computing_structure_refinement 'SHELXL-97 (Sheldrick, 1997)'
_computing_structure_solution 'SHELXS-97 (Sheldrick, 1990)'
_diffrn_ambient_temperature 293(2)
_diffrn_measured_fraction_theta_full 0.985
_diffrn_measured_fraction_theta_max 0.985
_diffrn_measurement_device_type 'STOE IPDS'
_diffrn_measurement_method '\w scans'
_diffrn_radiation_monochromator graphite
_diffrn_radiation_source 'fine-focus sealed tube'
_diffrn_radiation_type MoK\a
_diffrn_radiation_wavelength 0.71073
_diffrn_reflns_av_R_equivalents 0.0579
_diffrn_reflns_av_sigmaI/netI 0.0113
_diffrn_reflns_limit_h_max 24
_diffrn_reflns_limit_h_min -24
_diffrn_reflns_limit_k_max 24
_diffrn_reflns_limit_k_min -24
_diffrn_reflns_limit_l_max 24
_diffrn_reflns_limit_l_min -23
_diffrn_reflns_number 65999
_diffrn_reflns_theta_full 28.03
_diffrn_reflns_theta_max 28.03
_diffrn_reflns_theta_min 1.54
_exptl_absorpt_coefficient_mu 0.810
_exptl_absorpt_correction_type none
_exptl_crystal_colour red
_exptl_crystal_density_diffrn 0.817
_exptl_crystal_density_method 'not measured'
_exptl_crystal_description cubic
_exptl_crystal_F_000 1599
_exptl_crystal_size_max 0.10
_exptl_crystal_size_mid 0.10
_exptl_crystal_size_min 0.10
_refine_diff_density_max 1.106
_refine_diff_density_min -1.090
_refine_diff_density_rms 0.113
_refine_ls_extinction_method none
_refine_ls_goodness_of_fit_ref 1.251
_refine_ls_hydrogen_treatment constr
_refine_ls_matrix_type full
_refine_ls_number_parameters 47
_refine_ls_number_reflns 1619
_refine_ls_number_restraints 0
_refine_ls_restrained_S_all 1.251
_refine_ls_R_factor_all 0.0803
_refine_ls_R_factor_gt 0.0782
_refine_ls_shift/su_max 0.000
_refine_ls_shift/su_mean 0.000
_refine_ls_structure_factor_coef Fsqd
_refine_ls_weighting_details 'calc w=1/[\s^2^(Fo^2^)+(0.0983P)^2^+17.5195P] where P=(Fo^2^+2Fc^2^)/3'
_refine_ls_weighting_scheme calc
_refine_ls_wR_factor_gt 0.2359
_refine_ls_wR_factor_ref 0.2379
_reflns_number_gt 1575
_reflns_number_total 1619
_reflns_threshold_expression >2sigma(I)
_cod_data_source_file c2jm15592c.txt
_cod_data_source_block sb125n
_cod_original_cell_volume 6580.0(13)
_cod_original_sg_symbol_H-M 'P m-3m'
_cod_database_code 7207907

loop_
_symmetry_equiv_pos_as_xyz
'x, y, z'
'-x, -y, z'
'-x, y, -z'
'x, -y, -z'
'z, x, y'
'z, -x, -y'
'-z, -x, y'
'-z, x, -y'
'y, z, x'
'-y, z, -x'
'y, -z, -x'
'-y, -z, x'
'y, x, -z'
'-y, -x, -z'
'y, -x, z'
'-y, x, z'
'x, z, -y'
'-x, z, y'
'-x, -z, -y'
'x, -z, y'
'z, y, -x'
'z, -y, x'
'-z, y, x'
'-z, -y, -x'
'-x, -y, -z'
'x, y, -z'
'x, -y, z'
'-x, y, z'
'-z, -x, -y'
'-z, x, y'
'z, x, -y'
'z, -x, y'
'-y, -z, -x'
'y, -z, x'
'-y, z, x'
'y, z, -x'
'-y, -x, z'
'y, x, z'
'-y, x, -z'
'y, -x, -z'
'-x, -z, y'
'x, -z, -y'
'x, z, y'
'-x, z, -y'
'-z, -y, x'
'-z, y, -x'
'z, -y, -x'
'z, y, x'

loop_
_atom_site_label
_atom_site_type_symbol
_atom_site_fract_x
_atom_site_fract_y
_atom_site_fract_z
_atom_site_U_iso_or_equiv
_atom_site_adp_type
_atom_site_occupancy
_atom_site_symmetry_multiplicity
_atom_site_calc_flag
_atom_site_refinement_flags
Co1 Co 0.0000 0.36121(6) 0.5000 0.0330(4) Uani 1 4 d S
Cl1 Cl 0.0000 0.5000 0.5000 0.0439(9) Uani 1 16 d S
N2 N 0.07689(17) 0.36927(19) 0.58102(18) 0.0406(8) Uani 1 1 d .
N1 N 0.13208(18) 0.3251(2) 0.59056(19) 0.0457(9) Uani 1 1 d .
C2 C 0.2279(3) 0.3192(2) 0.6808(2) 0.0440(14) Uani 1 2 d S
C1 C 0.1649(3) 0.3508(2) 0.6492(2) 0.0437(14) Uani 1 2 d S
C3 C 0.2586(3) 0.2586(3) 0.6511(3) 0.0489(16) Uani 1 2 d S
H3 H 0.2382 0.2382 0.6107 0.059 Uiso 1 2 calc SR
O1 O 0.0000 0.2501(4) 0.5000 0.082(3) Uani 1 4 d S

loop_
_atom_site_aniso_label
_atom_site_aniso_U_11
_atom_site_aniso_U_22
_atom_site_aniso_U_33
_atom_site_aniso_U_23
_atom_site_aniso_U_13
_atom_site_aniso_U_12
Co1 0.0250(5) 0.0454(6) 0.0285(5) 0.000 0.000 0.000
Cl1 0.050(2) 0.0408(13) 0.0408(13) 0.000 0.000 0.000
N2 0.0331(16) 0.051(2) 0.0378(17) -0.0026(14) -0.0058(13) 0.0103(14)
N1 0.0380(18) 0.054(2) 0.0452(19) -0.0095(16) -0.0118(15) 0.0138(15)
C2 0.045(3) 0.0433(19) 0.0433(19) -0.012(2) -0.0191(19) 0.0191(19)
C1 0.038(3) 0.0465(19) 0.0465(19) -0.005(2) -0.0172(18) 0.0172(18)
C3 0.051(2) 0.051(2) 0.044(3) -0.021(2) -0.021(2) 0.017(3)
O1 0.138(8) 0.033(3) 0.076(5) 0.000 0.000 0.000

loop_
_atom_type_symbol
_atom_type_description
_atom_type_scat_dispersion_real
_atom_type_scat_dispersion_imag
_atom_type_scat_source
C C 0.0033 0.0016 'International Tables Vol C Tables 4.2.6.8 and 6.1.1.4'
H H 0.0000 0.0000 'International Tables Vol C Tables 4.2.6.8 and 6.1.1.4'
N N 0.0061 0.0033 'International Tables Vol C Tables 4.2.6.8 and 6.1.1.4'
O O 0.0106 0.0060 'International Tables Vol C Tables 4.2.6.8 and 6.1.1.4'
Cl Cl 0.1484 0.1585 'International Tables Vol C Tables 4.2.6.8 and 6.1.1.4'
Co Co 0.3494 0.9721 'International Tables Vol C Tables 4.2.6.8 and 6.1.1.4'

loop_
_geom_angle_atom_site_label_1
_geom_angle_atom_site_label_2
_geom_angle_atom_site_label_3
_geom_angle
_geom_angle_site_symmetry_1
_geom_angle_site_symmetry_3
O1 Co1 N2 94.13(11) . 3_556
O1 Co1 N2 94.13(11) . .
N2 Co1 N2 171.7(2) 3_556 .
O1 Co1 N2 94.13(11) . 28
N2 Co1 N2 92.69(18) 3_556 28
N2 Co1 N2 86.72(18) . 28
O1 Co1 N2 94.13(11) . 26_556
N2 Co1 N2 86.72(18) 3_556 26_556
N2 Co1 N2 92.69(18) . 26_556
N2 Co1 N2 171.7(2) 28 26_556
O1 Co1 Cl1 180.000(1) . .
N2 Co1 Cl1 85.87(11) 3_556 .
N2 Co1 Cl1 85.87(11) . .
N2 Co1 Cl1 85.87(11) 28 .
N2 Co1 Cl1 85.87(11) 26_556 .
Co1 Cl1 Co1 180.0 41_565 17_556
Co1 Cl1 Co1 90.0 41_565 25_566
Co1 Cl1 Co1 90.0 17_556 25_566
Co1 Cl1 Co1 90.0 41_565 .
Co1 Cl1 Co1 90.0 17_556 .
Co1 Cl1 Co1 180.0 25_566 .
N2 N2 N1 110.1(2) 42_566 .
N2 N2 Co1 124.23(9) 42_566 .
N1 N2 Co1 125.7(3) . .
C1 N1 N2 103.8(3) . .
C3 C2 C3 118.8(6) 11_566 .
C3 C2 C1 120.6(3) 11_566 .
C3 C2 C1 120.6(3) . .
N1 C1 N1 112.1(5) 42_566 .
N1 C1 C2 123.9(2) 42_566 .
N1 C1 C2 123.9(2) . .
C2 C3 C2 121.2(6) 8_656 .

loop_
_geom_bond_atom_site_label_1
_geom_bond_atom_site_label_2
_geom_bond_distance
_geom_bond_site_symmetry_2
Co1 O1 2.082(7) .
Co1 N2 2.098(3) 3_556
Co1 N2 2.098(3) .
Co1 N2 2.098(3) 28
Co1 N2 2.098(3) 26_556
Co1 Cl1 2.6007(12) .
Cl1 Co1 2.6007(12) 41_565
Cl1 Co1 2.6007(12) 17_556
Cl1 Co1 2.6007(12) 25_566
N2 N2 1.317(7) 42_566
N2 N1 1.337(4) .
N1 C1 1.348(4) .
C2 C3 1.390(4) 11_566
C2 C3 1.390(4) .
C2 C1 1.448(7) .
C1 N1 1.348(4) 42_566
C3 C2 1.390(4) 8_656
